data_4086649
loop_
_publ_author_name
'Hickey, Anne K.'
'Lee, Wei-Tsung'
'Chen, Chun-Hsing'
'Pink, Maren'
'Smith, Jeremy M.'

_publ_section_title
;
 A Bidentate Carbene Ligand Stabilizes a Low-Coordinate Iron(0) Carbonyl
 Complex
;
_journal_issue 17
_journal_name_full Organometallics
_journal_page_first 3069
_journal_paper_doi 10.1021/acs.organomet.6b00599
_journal_volume 35
_journal_year 2016
_chemical_formula_moiety 'C35 H38 B1 Fe1 N4 O3'
_chemical_formula_sum 'C35 H38 B Fe N4 O3'
_chemical_formula_weight 629.37
_space_group_IT_number 11
_symmetry_cell_setting monoclinic
_symmetry_space_group_name_Hall '-P 2yb'
_symmetry_space_group_name_H-M 'P 1 21/m 1'
_atom_sites_solution_hydrogens difmap
_atom_sites_solution_primary other
_audit_creation_date 14-08-18
_audit_creation_method CRYSTALS_ver_14.40
_cell_angle_alpha 90
_cell_angle_beta 110.301(2)
_cell_angle_gamma 90
_cell_formula_units_Z 2
_cell_length_a 8.7519(7)
_cell_length_b 18.4759(17)
_cell_length_c 11.7496(11)
_cell_measurement_reflns_used 2436
_cell_measurement_temperature 150
_cell_measurement_theta_max 22
_cell_measurement_theta_min 2
_cell_volume 1781.9(3)
_computing_cell_refinement 'Apex2 (Bruker AXS, 2006)'
_computing_data_collection 'Apex2 (Bruker AXS, 2006)'
_computing_data_reduction 'Apex2 (Bruker AXS, 2006)'
_computing_molecular_graphics 'CAMERON (Watkin et al., 1996)'
_computing_publication_material 'CRYSTALS (Betteridge et al., 2003)'
_computing_structure_refinement 'CRYSTALS (Betteridge et al., 2003)'
_computing_structure_solution 'Superflip (Palatinus & Chapuis, 2007)'
_diffrn_ambient_temperature 150
_diffrn_measured_fraction_theta_full 0.997
_diffrn_measured_fraction_theta_max 0.987
_diffrn_measurement_device Area
_diffrn_measurement_device_type 'Bruker Kappa Apex2'
_diffrn_measurement_method '\f & \w scans'
_diffrn_radiation_monochromator graphite
_diffrn_radiation_type 'Mo K\a'
_diffrn_radiation_wavelength 0.71073
_diffrn_reflns_av_R_equivalents 0.045
_diffrn_reflns_limit_h_max 10
_diffrn_reflns_limit_h_min -10
_diffrn_reflns_limit_k_max 21
_diffrn_reflns_limit_k_min -21
_diffrn_reflns_limit_l_max 13
_diffrn_reflns_limit_l_min -13
_diffrn_reflns_number 12358
_diffrn_reflns_theta_full 23.953
_diffrn_reflns_theta_max 24.694
_diffrn_reflns_theta_min 1.848
_diffrn_standards_number 0
_exptl_absorpt_coefficient_mu 0.460
_exptl_absorpt_correction_T_max 0.96
_exptl_absorpt_correction_T_min 0.90
_exptl_absorpt_correction_type multi-scan
_exptl_absorpt_process_details 'SADABS (Siemens, 1996)'
_exptl_crystal_colour green
_exptl_crystal_density_diffrn 1.173
_exptl_crystal_density_method 'not measured'
_exptl_crystal_description block
_exptl_crystal_F_000 662
_exptl_crystal_size_max 0.340
_exptl_crystal_size_mid 0.220
_exptl_crystal_size_min 0.100
_refine_diff_density_max 1.38
_refine_diff_density_min -1.03
_refine_ls_extinction_method None
_refine_ls_goodness_of_fit_ref 0.9703
_refine_ls_hydrogen_treatment constr
_refine_ls_matrix_type full
_refine_ls_number_parameters 216
_refine_ls_number_reflns 3072
_refine_ls_number_restraints 28
_refine_ls_R_factor_all 0.1338
_refine_ls_R_factor_gt 0.0983
_refine_ls_shift/su_max 0.0042983
_refine_ls_shift/su_mean 0.0005354
_refine_ls_structure_factor_coef Fsqd
_refine_ls_weighting_details
;
 Method= Modified Sheldrick 
 w=1/[\s^2^(F^2^) + ( 0.17P)^2^ + 7.07P] 
 ,where P=(max(Fo^2^,0) + 2Fc^2^)/3 
;
_refine_ls_weighting_scheme calc
_refine_ls_wR_factor_all 0.3081
_refine_ls_wR_factor_gt 0.2859
_refine_ls_wR_factor_ref 0.3081
_reflns_limit_h_max 9
_reflns_limit_h_min -10
_reflns_limit_k_max 21
_reflns_limit_k_min 0
_reflns_limit_l_max 13
_reflns_limit_l_min 0
_reflns_number_gt 2014
_reflns_number_total 3089
_reflns_threshold_expression I>2.0\s(I)
_oxford_diffrn_Wilson_B_factor 0.00
_oxford_diffrn_Wilson_scale 0.00
_oxford_refine_ls_r_factor_ref 0.1338
_oxford_refine_ls_scale 0.1850(4)
_oxford_reflns_number_all 3072
_oxford_reflns_threshold_expression_ref I>0.0\s(I)
_oxford_structure_analysis_title 'mo_14058_0m in P2(1)/m'
_cod_data_source_file om6b00599_si_002.cif
_cod_data_source_block 14058
_cod_depositor_comments
;
The following automatic conversions were performed:

'_atom_sites_solution_primary' value 'Other' changed to 'other'
according to
/usr/data/users/saulius/crontab/automatic-downloads/rss-feeds/ACS/lib/dictionaries/cif_core.dic
dictionary named 'cif_core.dic' version 2.4.2 from 2011-04-26.

Automatic conversion script
Id: cif_fix_values 4268 2015-11-12 08:31:59Z antanas 

 Adding full bibliography for 4086647--4086651.cif.
;
_cod_original_sg_symbol_H-M 'P 21/m '
_cod_original_formula_sum 'C35 H38 B1 Fe1 N4 O3'
_cod_database_code 4086649

loop_
_symmetry_equiv_pos_as_xyz
x,y,z
-x,-y,-z
x,-y+1/2,z
-x,y+1/2,-z

loop_
_atom_site_label
_atom_site_type_symbol
_atom_site_fract_x
_atom_site_fract_y
_atom_site_fract_z
_atom_site_U_iso_or_equiv
_atom_site_occupancy
_atom_site_adp_type
_atom_site_refinement_flags_posn
_atom_site_refinement_flags_adp
Fe1 Fe 0.00019(16) 0.7500 0.42010(13) 0.0504 1.0000 Uani S T
O1 O -0.2380(11) 0.7500 0.1602(8) 0.1003 1.0000 Uani S T
O2 O 0.1941(7) 0.6364(4) 0.3618(5) 0.0815 1.0000 Uani . .
N1 N -0.1576(6) 0.6141(3) 0.5015(5) 0.0443 1.0000 Uani . .
N2 N 0.0064(5) 0.6829(3) 0.6402(4) 0.0366 1.0000 Uani . .
C1 C -0.0695(6) 0.6759(3) 0.5193(6) 0.0399 1.0000 Uani . .
C2 C -0.1343(8) 0.5823(4) 0.6121(7) 0.0559 1.0000 Uani . .
C3 C -0.0321(8) 0.6243(4) 0.6968(6) 0.0508 1.0000 Uani . .
C4 C -0.2740(8) 0.5864(5) 0.3837(8) 0.0724 1.0000 Uani . U
C5 C -0.1900(11) 0.5665(6) 0.2982(9) 0.0994 1.0000 Uani . U
C6 C -0.4109(12) 0.6393(6) 0.3337(10) 0.0975 1.0000 Uani . U
C7 C -0.3500(14) 0.5157(6) 0.4080(11) 0.1202 1.0000 Uani . U
C8 C 0.2792(9) 0.7500 0.6705(7) 0.0365 1.0000 Uani S T
C9 C 0.3590(7) 0.8143(4) 0.6624(6) 0.0479 1.0000 Uani . .
C10 C 0.5082(8) 0.8141(5) 0.6418(7) 0.0604 1.0000 Uani . .
C11 C 0.5793(12) 0.750000(7) 0.6318(10) 0.0683 1.0000 Uani S T
C12 C 0.1493(11) 0.7500 0.8454(8) 0.0468 1.0000 Uani S T
C13 C 0.0206(14) 0.750000(7) 0.8919(10) 0.0622 1.0000 Uani S T
C14 C 0.055(2) 0.750000(7) 1.0186(13) 0.0874 1.0000 Uani S T
C15 C 0.208(2) 0.750000(7) 1.0971(11) 0.0921 1.0000 Uani S T
C16 C 0.3325(19) 0.750000(7) 1.0557(11) 0.1017 1.0000 Uani S T
C17 C 0.3045(13) 0.750000(7) 0.9301(9) 0.0740 1.0000 Uani S T
C18 C -0.1533(14) 0.7500 0.2631(12) 0.0820 1.0000 Uani S T
C19 C 0.1185(8) 0.6817(5) 0.3840(6) 0.0562 1.0000 Uani . .
C20 C 0.5644(18) 0.5836(9) 0.9436(14) 0.067(4) 0.5000 Uiso D .
C21 C 0.6985(19) 0.5621(9) 0.9167(16) 0.079(5) 0.5000 Uiso D .
C22 C 0.752(2) 0.4898(8) 0.9396(18) 0.085(5) 0.5000 Uiso D .
C23 C 0.670(3) 0.4455(15) 0.982(2) 0.111(3) 0.5000 Uiso . .
C24 C 0.5315(15) 0.4630(5) 1.0074(12) 0.112(3) 1.0000 Uiso D .
B13 B 0.1138(11) 0.7500 0.7016(8) 0.0346 1.0000 Uani S T
H21 H -0.1825 0.5387 0.6259 0.0663 1.0000 Uiso R .
H31 H 0.0075 0.6151 0.7817 0.0604 1.0000 Uiso R .
H51 H -0.2674 0.5489 0.2248 0.1185 1.0000 Uiso R .
H52 H -0.1364 0.6077 0.2815 0.1185 1.0000 Uiso R .
H53 H -0.1120 0.5298 0.3339 0.1185 1.0000 Uiso R .
H61 H -0.4853 0.6217 0.2590 0.1111 1.0000 Uiso R .
H62 H -0.3687 0.6847 0.3206 0.1111 1.0000 Uiso R .
H63 H -0.4657 0.6450 0.3902 0.1111 1.0000 Uiso R .
H71 H -0.4241 0.4976 0.3337 0.1384 1.0000 Uiso R .
H72 H -0.4060 0.5237 0.4632 0.1384 1.0000 Uiso R .
H73 H -0.2651 0.4816 0.4416 0.1384 1.0000 Uiso R .
H91 H 0.3114 0.8593 0.6706 0.0553 1.0000 Uiso R .
H101 H 0.5603 0.8584 0.6364 0.0743 1.0000 Uiso R .
H111 H 0.6794 0.7500 0.6171 0.0786 1.0000 Uiso RS .
H201 H 0.5323 0.6328 0.9292 0.0791 0.5000 Uiso R .
H211 H 0.7532 0.5948 0.8816 0.0935 0.5000 Uiso R .
H221 H 0.8481 0.4740 0.9267 0.0971 0.5000 Uiso R .
H231 H 0.7079 0.3970 0.9958 0.0786 0.5000 Uiso R .
H171 H 0.3909 0.7500 0.8986 0.0870 1.0000 Uiso RS .
H141 H -0.0315 0.7500 1.0500 0.1059 1.0000 Uiso RS .
H131 H -0.0874 0.7500 0.8349 0.0746 1.0000 Uiso RS .
H161 H 0.4405 0.7500 1.1126 0.1220 1.0000 Uiso RS .
H151 H 0.2292 0.7500 1.1821 0.1086 1.0000 Uiso RS .
H241 H 0.4808 0.4266 1.0388 0.0864 0.5000 Uiso R .
H242 H 0.6220 0.4512 0.9839 0.0864 0.5000 Uiso R .

loop_
_atom_site_aniso_label
_atom_site_aniso_U_11
_atom_site_aniso_U_22
_atom_site_aniso_U_33
_atom_site_aniso_U_23
_atom_site_aniso_U_13
_atom_site_aniso_U_12
Fe1 0.0387(8) 0.0722(11) 0.0485(9) 0.0000 0.0255(6) 0.0000
O1 0.065(5) 0.184(11) 0.049(5) 0.0000 0.015(4) 0.0000
O2 0.053(3) 0.119(5) 0.077(4) -0.018(4) 0.029(3) 0.017(3)
N1 0.029(3) 0.045(3) 0.053(3) -0.005(3) 0.006(2) 0.002(2)
N2 0.026(2) 0.045(3) 0.040(3) 0.002(2) 0.013(2) 0.004(2)
C1 0.022(3) 0.049(4) 0.046(4) -0.005(3) 0.009(2) 0.007(3)
C2 0.043(4) 0.042(4) 0.079(5) 0.003(4) 0.016(4) -0.003(3)
C3 0.048(4) 0.049(4) 0.050(4) 0.005(3) 0.011(3) 0.003(3)
C4 0.037(3) 0.083(5) 0.084(5) -0.044(4) 0.004(3) 0.001(3)
C5 0.064(4) 0.117(6) 0.097(6) -0.057(5) 0.002(4) 0.005(4)
C6 0.078(5) 0.087(6) 0.095(6) -0.018(5) -0.012(5) -0.004(5)
C7 0.104(6) 0.097(6) 0.114(7) -0.012(6) -0.021(5) -0.030(5)
C8 0.029(4) 0.057(6) 0.021(4) 0.0000 0.006(3) 0.0000
C9 0.034(3) 0.064(4) 0.045(4) 0.003(3) 0.013(3) -0.002(3)
C10 0.038(4) 0.086(6) 0.062(5) 0.000(4) 0.023(3) -0.014(4)
C11 0.034(5) 0.109(10) 0.067(7) 0.0000 0.024(5) 0.0000
C12 0.052(5) 0.059(6) 0.034(5) 0.0000 0.021(4) 0.0000
C13 0.065(7) 0.082(8) 0.055(6) 0.0000 0.040(5) 0.0000
C14 0.126(13) 0.097(10) 0.071(9) 0.0000 0.075(10) 0.0000
C15 0.137(14) 0.106(11) 0.035(6) 0.0000 0.031(8) 0.0000
C16 0.090(9) 0.176(16) 0.032(6) 0.0000 0.012(6) 0.0000
C17 0.053(6) 0.139(11) 0.028(5) 0.0000 0.010(4) 0.0000
C18 0.047(6) 0.142(13) 0.060(8) 0.0000 0.023(6) 0.0000
C19 0.041(4) 0.090(6) 0.038(4) -0.007(4) 0.015(3) 0.006(4)
B13 0.030(5) 0.046(6) 0.026(5) 0.0000 0.007(4) 0.0000

loop_
_atom_type_symbol
_atom_type_scat_dispersion_real
_atom_type_scat_dispersion_imag
_atom_type_scat_Cromer_Mann_a1
_atom_type_scat_Cromer_Mann_b1
_atom_type_scat_Cromer_Mann_a2
_atom_type_scat_Cromer_Mann_b2
_atom_type_scat_Cromer_Mann_a3
_atom_type_scat_Cromer_Mann_b3
_atom_type_scat_Cromer_Mann_a4
_atom_type_scat_Cromer_Mann_b4
_atom_type_scat_Cromer_Mann_c
_atom_type_scat_source
C 0.0033 0.0016 2.3100 20.8439 1.0200 10.2075 1.5886 0.5687 0.8650 51.6512 0.2156 'International Tables Vol C 4.2.6.8 and 6.1.1.4'
H 0.0000 0.0000 0.4930 10.5109 0.3229 26.1257 0.1402 3.1424 0.0408 57.7998 0.0030 'International Tables Vol C 4.2.6.8 and 6.1.1.4'
B 0.0013 0.0007 2.0545 23.2185 1.3326 1.0210 1.0979 60.3498 0.7068 0.1403 -0.1932 'International Tables Vol C 4.2.6.8 and 6.1.1.4'
N 0.0061 0.0033 12.2126 0.0057 3.1322 9.8933 2.0125 28.9975 1.1663 0.5826 -11.5290 'International Tables Vol C 4.2.6.8 and 6.1.1.4'
O 0.0106 0.0060 3.0485 13.2771 2.2868 5.7011 1.5463 0.3239 0.8670 32.9089 0.2508 'International Tables Vol C 4.2.6.8 and 6.1.1.4'
Fe 0.3463 0.8444 11.7695 4.7611 7.3573 0.3072 3.5222 15.3535 2.3045 76.8805 1.0369 'International Tables Vol C 4.2.6.8 and 6.1.1.4'

loop_
_geom_angle_atom_site_label_1
_geom_angle_site_symmetry_1
_geom_angle_atom_site_label_2
_geom_angle_atom_site_label_3
_geom_angle_site_symmetry_3
_geom_angle
_geom_angle_publ_flag
C1 3_565 Fe1 C19 3_565 88.5(3) yes
C1 3_565 Fe1 C1 . 85.1(3) yes
C19 3_565 Fe1 C1 . 159.4(3) yes
C1 3_565 Fe1 C18 . 108.1(3) yes
C19 3_565 Fe1 C18 . 92.5(3) yes
C1 . Fe1 C18 . 108.1(3) yes
C1 3_565 Fe1 C19 . 159.4(3) yes
C19 3_565 Fe1 C19 . 90.7(5) yes
C1 . Fe1 C19 . 88.5(3) yes
C18 . Fe1 C19 . 92.5(3) yes
C1 . N1 C2 . 109.0(5) yes
C1 . N1 C4 . 126.8(6) yes
C2 . N1 C4 . 124.0(6) yes
C1 . N2 C3 . 108.7(5) yes
C1 . N2 B13 . 123.8(5) yes
C3 . N2 B13 . 127.5(5) yes
Fe1 . C1 N1 . 138.7(5) yes
Fe1 . C1 N2 . 113.9(4) yes
N1 . C1 N2 . 106.8(5) yes
N1 . C2 C3 . 107.4(6) yes
N1 . C2 H21 . 126.5 no
C3 . C2 H21 . 126.1 no
N2 . C3 C2 . 108.1(6) yes
N2 . C3 H31 . 126.0 no
C2 . C3 H31 . 125.9 no
N1 . C4 C5 . 112.0(6) yes
N1 . C4 C6 . 109.6(6) yes
C5 . C4 C6 . 114.4(9) yes
N1 . C4 C7 . 108.5(8) yes
C5 . C4 C7 . 105.3(9) yes
C6 . C4 C7 . 106.7(8) yes
C4 . C5 H51 . 109.6 no
C4 . C5 H52 . 109.7 no
H51 . C5 H52 . 109.5 no
C4 . C5 H53 . 109.1 no
H51 . C5 H53 . 109.5 no
H52 . C5 H53 . 109.5 no
C4 . C6 H61 . 109.7 no
C4 . C6 H62 . 109.6 no
H61 . C6 H62 . 109.5 no
C4 . C6 H63 . 109.1 no
H61 . C6 H63 . 109.5 no
H62 . C6 H63 . 109.5 no
C4 . C7 H71 . 109.3 no
C4 . C7 H72 . 110.7 no
H71 . C7 H72 . 109.5 no
C4 . C7 H73 . 108.3 no
H71 . C7 H73 . 109.5 no
H72 . C7 H73 . 109.5 no
C9 3_565 C8 C9 . 116.4(8) yes
C9 3_565 C8 B13 . 121.7(4) yes
C9 . C8 B13 . 121.7(4) yes
C8 . C9 C10 . 121.6(7) yes
C8 . C9 H91 . 119.3 no
C10 . C9 H91 . 119.0 no
C9 . C10 C11 . 119.7(8) yes
C9 . C10 H101 . 120.3 no
C11 . C10 H101 . 119.9 no
C10 . C11 C10 3_565 120.8(9) yes
C10 . C11 H111 . 119.6 no
C10 3_565 C11 H111 . 119.6 no
C13 . C12 C17 . 116.1(9) yes
C13 . C12 B13 . 121.1(8) yes
C17 . C12 B13 . 122.7(8) yes
C12 . C13 C14 . 120.1(11) yes
C12 . C13 H131 . 117.4 no
C14 . C13 H131 . 122.5 no
C13 . C14 C15 . 121.5(12) yes
C13 . C14 H141 . 120.2 no
C15 . C14 H141 . 118.3 no
C14 . C15 C16 . 119.7(12) yes
C14 . C15 H151 . 120.6 no
C16 . C15 H151 . 119.7 no
C15 . C16 C17 . 120.9(13) yes
C15 . C16 H161 . 118.7 no
C17 . C16 H161 . 120.4 no
C16 . C17 C12 . 121.7(11) yes
C16 . C17 H171 . 122.4 no
C12 . C17 H171 . 116.0 no
Fe1 . C18 O1 . 173.7(10) yes
O2 . C19 Fe1 . 178.7(7) yes
C24 2_667 C20 C21 . 125.1(15) yes
C24 2_667 C20 H201 . 117.6 no
C21 . C20 H201 . 117.3 no
C20 . C21 C22 . 118.9(17) yes
C20 . C21 H211 . 121.0 no
C22 . C21 H211 . 120.1 no
C21 . C22 C23 . 119(2) yes
C21 . C22 H221 . 121.0 no
C23 . C22 H221 . 120.3 no
C22 . C23 C24 . 125(2) yes
C22 . C23 H231 . 117.3 no
C24 . C23 H231 . 117.4 no
C24 2_667 C24 C20 2_667 110.8(15) yes
C24 2_667 C24 C23 . 121.1(19) yes
C20 2_667 C24 C23 . 128.1(14) yes
C24 2_667 C24 H241 . 120.1 no
C20 2_667 C24 H241 . 9.3 no
C23 . C24 H241 . 118.8 no
C24 2_667 C24 H242 . 119.9 no
C20 2_667 C24 H242 . 129.3 no
C23 . C24 H242 . 4.0 no
H241 . C24 H242 . 120.0 no
C8 . B13 C12 . 112.2(7) yes
C8 . B13 N2 3_565 109.7(4) yes
C12 . B13 N2 3_565 110.4(5) yes
C8 . B13 N2 . 109.7(4) yes
C12 . B13 N2 . 110.4(5) yes
N2 3_565 B13 N2 . 104.1(6) yes

loop_
_geom_bond_atom_site_label_1
_geom_bond_atom_site_label_2
_geom_bond_site_symmetry_2
_geom_bond_distance
_geom_bond_publ_flag
Fe1 C1 3_565 2.024(7) yes
Fe1 C19 3_565 1.774(8) yes
Fe1 C1 . 2.024(7) yes
Fe1 C18 . 1.868(13) yes
Fe1 C19 . 1.774(8) yes
O1 C18 . 1.178(14) yes
O2 C19 . 1.152(9) yes
N1 C1 . 1.353(8) yes
N1 C2 . 1.375(9) yes
N1 C4 . 1.496(9) yes
N2 C1 . 1.350(8) yes
N2 C3 . 1.373(8) yes
N2 B13 . 1.571(7) yes
C2 C3 . 1.332(10) yes
C2 H21 . 0.950 no
C3 H31 . 0.950 no
C4 C5 . 1.482(12) yes
C4 C6 . 1.499(12) yes
C4 C7 . 1.537(14) yes
C5 H51 . 0.950 no
C5 H52 . 0.950 no
C5 H53 . 0.950 no
C6 H61 . 0.950 no
C6 H62 . 0.950 no
C6 H63 . 0.950 no
C7 H71 . 0.950 no
C7 H72 . 0.950 no
C7 H73 . 0.950 no
C8 C9 3_565 1.398(8) yes
C8 C9 . 1.398(8) yes
C8 B13 . 1.611(12) yes
C9 C10 . 1.408(9) yes
C9 H91 . 0.950 no
C10 C11 . 1.362(9) yes
C10 H101 . 0.950 no
C11 H111 . 0.950 no
C12 C13 . 1.411(13) yes
C12 C17 . 1.377(14) yes
C12 B13 . 1.609(12) yes
C13 C14 . 1.413(17) yes
C13 H131 . 0.950 no
C14 C15 . 1.34(2) yes
C14 H141 . 0.950 no
C15 C16 . 1.34(2) yes
C15 H151 . 0.950 no
C16 C17 . 1.410(15) yes
C16 H161 . 0.950 no
C17 H171 . 0.950 no
C20 C24 2_667 1.454(19) yes
C20 C21 . 1.376(9) yes
C20 H201 . 0.950 no
C21 C22 . 1.409(9) yes
C21 H211 . 0.950 no
C22 C23 . 1.29(3) yes
C22 H221 . 0.950 no
C23 C24 . 1.39(3) yes
C23 H231 . 0.950 no
C24 C24 2_667 1.461(15) yes
C24 H241 . 0.950 no
C24 H242 . 0.950 no

loop_
_geom_torsion_atom_site_label_1
_geom_torsion_atom_site_label_2
_geom_torsion_atom_site_label_3
_geom_torsion_atom_site_label_4
_geom_torsion
_geom_torsion_publ_flag
C18 Fe1 C1 N1 26.2(8) no
C18 Fe1 C1 N2 -164.3(5) no
C19 Fe1 C1 N1 -65.9(7) no
C19 Fe1 C1 N2 103.6(5) no
C2 N1 C1 Fe1 169.3(6) no
C2 N1 C1 N2 -0.7(7) no
C4 N1 C1 Fe1 -15.7(11) no
C4 N1 C1 N2 174.2(6) no
C1 N1 C2 C3 -0.2(8) no
C4 N1 C2 C3 -175.4(7) no
C1 N1 C4 C5 66.1(10) no
C1 N1 C4 C6 -61.9(9) no
C1 N1 C4 C7 -178.1(7) no
C2 N1 C4 C5 -119.6(8) no
C2 N1 C4 C6 112.4(8) no
C2 N1 C4 C7 -3.8(10) no
C3 N2 C1 Fe1 -171.4(4) no
C3 N2 C1 N1 1.4(7) no
B13 N2 C1 Fe1 11.0(7) no
B13 N2 C1 N1 -176.2(6) no
C1 N2 C3 C2 -1.6(8) no
B13 N2 C3 C2 175.9(7) no
C1 N2 B13 C8 -69.5(7) no
C1 N2 B13 C12 166.4(6) no
C3 N2 B13 C8 113.3(7) no
C3 N2 B13 C12 -10.8(10) no
N1 C2 C3 N2 1.1(8) no
B13 C8 C9 C10 176.5(7) no
C9 C8 B13 N2 150.2(6) no
C9 C8 B13 C12 -86.7(7) no
C8 C9 C10 C11 -1.3(12) no
C17 C12 C13 C14 0.00(1) no
B13 C12 C13 C14 180.00(1) no
C13 C12 C17 C16 0.00(1) no
B13 C12 C17 C16 180.00(1) no
C13 C12 B13 N2 -57.3(5) no
C13 C12 B13 C8 180.00(1) no
C17 C12 B13 N2 122.7(5) no
C17 C12 B13 C8 0.00(1) no
C12 C13 C14 C15 0.00(1) no
C13 C14 C15 C16 0.00(1) no
C14 C15 C16 C17 0.00(1) no
C15 C16 C17 C12 0.00(1) no
C20 C21 C22 C23 2(3) no
C21 C22 C23 C24 0(3) no
